data_7717695
loop_
_publ_author_name
'Hsieh, Chang-Chih'
'Chen, Chia-Wei'
'Chiang, Ming-Hsi'
'Horng, Yih-Chern'

_publ_section_title
;
 Cu(II)-Mediated Tautomerization for the Pyrazole-Nitrile Coupling
 Reaction
;
_journal_name_full 'Dalton Transactions'
_journal_paper_doi 10.1039/D4DT02904F
_journal_year 2025
_chemical_formula_sum 'C12 H18 Cl2 Cu N6 O8'
_chemical_formula_weight 508.76
_space_group_crystal_system monoclinic
_space_group_IT_number 14
_space_group_name_Hall '-P 2yn'
_space_group_name_H-M_alt 'P 1 21/n 1'
_atom_sites_solution_hydrogens geom
_audit_creation_method SHELXL-2019/1
_audit_update_record
;
2024-12-04 deposited with the CCDC.	2024-12-17 downloaded from the CCDC.
;
_cell_angle_alpha 90
_cell_angle_beta 107.447(4)
_cell_angle_gamma 90
_cell_formula_units_Z 2
_cell_length_a 7.8033(5)
_cell_length_b 9.4838(6)
_cell_length_c 12.8328(8)
_cell_measurement_reflns_used 8230
_cell_measurement_temperature 150(2)
_cell_measurement_theta_max 28.65
_cell_measurement_theta_min 2.72
_cell_volume 906.00(10)
_computing_cell_refinement 'SAINT (Bruker, 2012)'
_computing_data_collection 'APEX2 (Bruker AXS, 2012)'
_computing_data_reduction 'SAINT (Bruker, 2012)'
_computing_molecular_graphics 'DIAMOND (Brandenburg, 1999)'
_computing_publication_material 'SHELXL-2019/1 (Sheldrick, 2019)'
_computing_structure_refinement 'SHELXL-2019/1 (Sheldrick, 2019)'
_computing_structure_solution 'SHELXL-2019/1 (Sheldrick, 2019)'
_diffrn_ambient_temperature 150(2)
_diffrn_measured_fraction_theta_full 1.000
_diffrn_measured_fraction_theta_max 0.999
_diffrn_measurement_device_type 'Bruker APEX-II CCD'
_diffrn_measurement_method \w
_diffrn_radiation_type MoK\a
_diffrn_radiation_wavelength 0.71073
_diffrn_reflns_av_R_equivalents 0.0376
_diffrn_reflns_av_unetI/netI 0.0163
_diffrn_reflns_Laue_measured_fraction_full 1.000
_diffrn_reflns_Laue_measured_fraction_max 0.999
_diffrn_reflns_limit_h_max 9
_diffrn_reflns_limit_h_min -10
_diffrn_reflns_limit_k_max 12
_diffrn_reflns_limit_k_min -12
_diffrn_reflns_limit_l_max 17
_diffrn_reflns_limit_l_min -17
_diffrn_reflns_number 29538
_diffrn_reflns_point_group_measured_fraction_full 1.000
_diffrn_reflns_point_group_measured_fraction_max 0.999
_diffrn_reflns_theta_full 25.242
_diffrn_reflns_theta_max 28.743
_diffrn_reflns_theta_min 2.717
_exptl_absorpt_coefficient_mu 1.559
_exptl_absorpt_correction_T_max 0.940
_exptl_absorpt_correction_T_min 0.835
_exptl_absorpt_correction_type multi-scan
_exptl_absorpt_process_details 'SADABS (Sheldrick, 2003)'
_exptl_crystal_colour blue
_exptl_crystal_density_diffrn 1.865
_exptl_crystal_description block
_exptl_crystal_F_000 518
_exptl_crystal_size_max 0.120
_exptl_crystal_size_mid 0.060
_exptl_crystal_size_min 0.040
_refine_diff_density_max 0.618
_refine_diff_density_min -0.380
_refine_diff_density_rms 0.092
_refine_ls_extinction_method none
_refine_ls_goodness_of_fit_ref 1.019
_refine_ls_hydrogen_treatment constr
_refine_ls_matrix_type full
_refine_ls_number_parameters 135
_refine_ls_number_reflns 2352
_refine_ls_number_restraints 0
_refine_ls_restrained_S_all 1.019
_refine_ls_R_factor_all 0.0475
_refine_ls_R_factor_gt 0.0368
_refine_ls_shift/su_max 0.001
_refine_ls_shift/su_mean 0.000
_refine_ls_structure_factor_coef Fsqd
_refine_ls_weighting_details 'w=1/[\s^2^(Fo^2^)+(0.1200P)^2^+0.0600P] where P=(Fo^2^+2Fc^2^)/3'
_refine_ls_weighting_scheme calc
_refine_ls_wR_factor_gt 0.1299
_refine_ls_wR_factor_ref 0.1512
_reflns_Friedel_coverage 0.000
_reflns_number_gt 1958
_reflns_number_total 2352
_reflns_threshold_expression 'I > 2\s(I)'
_cod_data_source_file d4dt02904f2.cif
_cod_data_source_block 1d
_cod_original_sg_symbol_H-M 'P 21/n'
_cod_database_code 7717695
_shelx_shelxl_version_number 2019/1
_shelx_space_group_comment
;
The symmetry employed for this shelxl refinement is uniquely defined
by the following loop, which should always be used as a source of
symmetry information in preference to the above space-group names.
They are only intended as comments.
;

loop_
_space_group_symop_operation_xyz
'x, y, z'
'-x+1/2, y+1/2, -z+1/2'
'-x, -y, -z'
'x-1/2, -y-1/2, z-1/2'

loop_
_atom_site_label
_atom_site_type_symbol
_atom_site_fract_x
_atom_site_fract_y
_atom_site_fract_z
_atom_site_U_iso_or_equiv
_atom_site_adp_type
_atom_site_occupancy
_atom_site_site_symmetry_order
_atom_site_calc_flag
_atom_site_refinement_flags_posn
_atom_site_refinement_flags_adp
_atom_site_refinement_flags_occupancy
_atom_site_disorder_assembly
_atom_site_disorder_group
Cu1 Cu 0.000000 0.000000 1.000000 0.02073(18) Uani 1 2 d S . P . .
Cl1 Cl 0.19343(8) 0.01128(5) 1.29352(5) 0.02284(19) Uani 1 1 d . . . . .
O4 O 0.1198(3) 0.1483(2) 1.30112(16) 0.0482(6) Uani 1 1 d . . . . .
O3 O 0.3597(3) -0.00480(16) 1.37996(18) 0.0352(5) Uani 1 1 d . . . . .
O2 O 0.0682(3) -0.0941(2) 1.30312(15) 0.0463(6) Uani 1 1 d . . . . .
O1 O 0.2270(3) -0.00253(16) 1.18950(16) 0.0326(5) Uani 1 1 d . . . . .
N3 N 0.0719(3) 0.19653(19) 0.98138(16) 0.0270(4) Uani 1 1 d . . . . .
H3 H 0.018092 0.269098 1.000790 0.032 Uiso 1 1 calc R U . . .
N1 N 0.1947(2) -0.03597(19) 0.93178(13) 0.0193(4) Uani 1 1 d . . . . .
N2 N 0.2699(2) 0.08783(18) 0.91202(13) 0.0192(4) Uani 1 1 d . . . . .
C3 C 0.4146(3) -0.0800(3) 0.85712(15) 0.0209(5) Uani 1 1 d . . . . .
H3A H 0.495874 -0.130743 0.828904 0.025 Uiso 1 1 calc R U . . .
C4 C 0.4042(3) 0.0628(3) 0.86662(16) 0.0207(5) Uani 1 1 d . . . . .
H4 H 0.476343 0.131384 0.845716 0.025 Uiso 1 1 calc R U . . .
C2 C 0.2802(3) -0.1371(2) 0.89769(15) 0.0199(4) Uani 1 1 d . . . . .
C5 C 0.1999(3) 0.2125(2) 0.93987(16) 0.0214(4) Uani 1 1 d . . . . .
C6 C 0.2807(3) 0.3473(2) 0.92094(19) 0.0268(5) Uani 1 1 d . . . . .
H6A H 0.195389 0.424225 0.917734 0.040 Uiso 1 1 calc R U . . .
H6B H 0.309320 0.342471 0.851712 0.040 Uiso 1 1 calc R U . . .
H6C H 0.390852 0.364593 0.980802 0.040 Uiso 1 1 calc R U . . .
C1 C 0.2346(3) -0.2893(2) 0.90386(18) 0.0256(5) Uani 1 1 d . . . . .
H1A H 0.260742 -0.317303 0.980560 0.038 Uiso 1 1 calc R U . . .
H1B H 0.306410 -0.346612 0.868966 0.038 Uiso 1 1 calc R U . . .
H1C H 0.106632 -0.303911 0.866084 0.038 Uiso 1 1 calc R U . . .

loop_
_atom_site_aniso_label
_atom_site_aniso_U_11
_atom_site_aniso_U_22
_atom_site_aniso_U_33
_atom_site_aniso_U_23
_atom_site_aniso_U_13
_atom_site_aniso_U_12
Cu1 0.0206(3) 0.0164(3) 0.0310(3) -0.00153(11) 0.0165(2) -0.00196(11)
Cl1 0.0173(3) 0.0296(3) 0.0229(3) 0.00177(16) 0.0079(2) -0.00037(17)
O4 0.0490(13) 0.0448(12) 0.0489(11) -0.0053(9) 0.0119(10) 0.0221(10)
O3 0.0223(10) 0.0447(13) 0.0343(10) 0.0046(6) 0.0020(9) 0.0009(6)
O2 0.0344(10) 0.0631(15) 0.0431(11) 0.0094(9) 0.0139(8) -0.0222(10)
O1 0.0255(10) 0.0483(13) 0.0286(10) -0.0013(6) 0.0149(8) -0.0017(6)
N3 0.0278(10) 0.0201(9) 0.0399(10) -0.0029(7) 0.0207(8) -0.0009(7)
N1 0.0184(9) 0.0189(8) 0.0229(8) 0.0007(7) 0.0098(7) -0.0018(7)
N2 0.0162(8) 0.0190(9) 0.0235(8) -0.0024(6) 0.0079(6) -0.0025(6)
C3 0.0187(11) 0.0227(12) 0.0230(10) 0.0005(7) 0.0089(8) 0.0031(7)
C4 0.0173(10) 0.0252(12) 0.0220(9) 0.0000(8) 0.0095(8) -0.0022(7)
C2 0.0172(10) 0.0224(10) 0.0201(9) -0.0001(7) 0.0055(7) 0.0026(7)
C5 0.0221(10) 0.0191(10) 0.0251(9) -0.0005(7) 0.0102(8) -0.0001(8)
C6 0.0304(12) 0.0192(10) 0.0341(11) 0.0019(8) 0.0147(9) -0.0025(9)
C1 0.0270(11) 0.0216(11) 0.0315(10) -0.0012(8) 0.0136(9) -0.0009(8)

loop_
_atom_type_symbol
_atom_type_description
_atom_type_scat_dispersion_real
_atom_type_scat_dispersion_imag
_atom_type_scat_source
C C 0.0033 0.0016 'International Tables Vol C Tables 4.2.6.8 and 6.1.1.4'
H H 0.0000 0.0000 'International Tables Vol C Tables 4.2.6.8 and 6.1.1.4'
N N 0.0061 0.0033 'International Tables Vol C Tables 4.2.6.8 and 6.1.1.4'
O O 0.0106 0.0060 'International Tables Vol C Tables 4.2.6.8 and 6.1.1.4'
Cl Cl 0.1484 0.1585 'International Tables Vol C Tables 4.2.6.8 and 6.1.1.4'
Cu Cu 0.3201 1.2651 'International Tables Vol C Tables 4.2.6.8 and 6.1.1.4'

loop_
_geom_angle_atom_site_label_1
_geom_angle_atom_site_label_2
_geom_angle_atom_site_label_3
_geom_angle
_geom_angle_site_symmetry_1
_geom_angle_site_symmetry_3
_geom_angle_publ_flag
N3 Cu1 N3 180.00(3) . 3_557 ?
N3 Cu1 N1 99.91(7) . 3_557 ?
N3 Cu1 N1 80.09(7) 3_557 3_557 ?
N3 Cu1 N1 80.08(7) . . ?
N3 Cu1 N1 99.92(7) 3_557 . ?
N1 Cu1 N1 180.00(7) 3_557 . ?
N3 Cu1 O1 89.03(7) . . ?
N3 Cu1 O1 90.97(7) 3_557 . ?
N1 Cu1 O1 89.18(7) 3_557 . ?
N1 Cu1 O1 90.82(7) . . ?
O2 Cl1 O4 109.22(14) . . ?
O2 Cl1 O3 109.94(12) . . ?
O4 Cl1 O3 109.28(12) . . ?
O2 Cl1 O1 109.58(11) . . ?
O4 Cl1 O1 109.43(11) . . ?
O3 Cl1 O1 109.38(13) . . ?
Cl1 O1 Cu1 128.10(12) . . ?
C5 N3 Cu1 116.62(15) . . ?
C5 N3 H3 121.7 . . ?
Cu1 N3 H3 121.7 . . ?
C2 N1 N2 105.97(16) . . ?
C2 N1 Cu1 142.98(15) . . ?
N2 N1 Cu1 111.05(13) . . ?
C4 N2 N1 110.90(17) . . ?
C4 N2 C5 131.90(18) . . ?
N1 N2 C5 117.20(16) . . ?
C4 C3 C2 106.07(18) . . ?
C4 C3 H3A 127.0 . . ?
C2 C3 H3A 127.0 . . ?
N2 C4 C3 106.55(19) . . ?
N2 C4 H4 126.7 . . ?
C3 C4 H4 126.7 . . ?
N1 C2 C3 110.50(19) . . ?
N1 C2 C1 122.28(18) . . ?
C3 C2 C1 127.22(19) . . ?
N3 C5 N2 115.03(18) . . ?
N3 C5 C6 126.75(19) . . ?
N2 C5 C6 118.21(18) . . ?
C5 C6 H6A 109.5 . . ?
C5 C6 H6B 109.5 . . ?
H6A C6 H6B 109.5 . . ?
C5 C6 H6C 109.5 . . ?
H6A C6 H6C 109.5 . . ?
H6B C6 H6C 109.5 . . ?
C2 C1 H1A 109.5 . . ?
C2 C1 H1B 109.5 . . ?
H1A C1 H1B 109.5 . . ?
C2 C1 H1C 109.5 . . ?
H1A C1 H1C 109.5 . . ?
H1B C1 H1C 109.5 . . ?

loop_
_geom_bond_atom_site_label_1
_geom_bond_atom_site_label_2
_geom_bond_distance
_geom_bond_site_symmetry_2
_geom_bond_publ_flag
Cu1 N3 1.9814(18) . ?
Cu1 N3 1.9814(18) 3_557 ?
Cu1 N1 1.9971(17) 3_557 ?
Cu1 N1 1.9972(17) . ?
Cu1 O1 2.543(2) . ?
Cl1 O2 1.4288(19) . ?
Cl1 O4 1.436(2) . ?
Cl1 O3 1.440(2) . ?
Cl1 O1 1.4412(19) . ?
N3 C5 1.274(3) . ?
N3 H3 0.8800 . ?
N1 C2 1.315(3) . ?
N1 N2 1.370(2) . ?
N2 C4 1.364(3) . ?
N2 C5 1.393(2) . ?
C3 C4 1.365(4) . ?
C3 C2 1.411(3) . ?
C3 H3A 0.9500 . ?
C4 H4 0.9500 . ?
C2 C1 1.495(3) . ?
C5 C6 1.477(3) . ?
C6 H6A 0.9800 . ?
C6 H6B 0.9800 . ?
C6 H6C 0.9800 . ?
C1 H1A 0.9800 . ?
C1 H1B 0.9800 . ?
C1 H1C 0.9800 . ?
